data_4329456
loop_
_publ_author_name
'Oliver Kluge'
'Harald Krautscheid'

_publ_section_title
;
 Trialkylphosphine-Stabilized Copper(I) Gallium(III) Phenylchalcogenolate
 Complexes: Crystal Structures and Generation of Ternary Semiconductors by
 Thermolysis
;
_journal_name_full 'Inorganic Chemistry'
_journal_page_first 6655
_journal_page_last 6666
_journal_paper_doi 10.1021/ic300278v
_journal_volume 51
_journal_year 2012
_chemical_formula_moiety 'C19 H18 Ga Se3, C12 H36 Cu P4, 3(C H4 O)'
_chemical_formula_sum 'C34 H66 Cu Ga O3 P4 Se3'
_chemical_formula_weight 1016.89
_chemical_name_systematic
;
 tetrakis(trimethylphosphine)-copper tris(Phenylselenido)-methyl-gallium
 methanol solvate
;
_space_group_IT_number 147
_symmetry_cell_setting trigonal
_symmetry_Int_Tables_number 147
_symmetry_space_group_name_Hall '-P 3'
_symmetry_space_group_name_H-M 'P -3'
_atom_sites_solution_hydrogens geom
_atom_sites_solution_primary direct
_atom_sites_solution_secondary difmap
_audit_creation_method SHELXL-97
_cell_angle_alpha 90.00
_cell_angle_beta 90.00
_cell_angle_gamma 120.00
_cell_formula_units_Z 2
_cell_length_a 13.3170(12)
_cell_length_b 13.3170(12)
_cell_length_c 15.8022(15)
_cell_measurement_reflns_used 6229
_cell_measurement_temperature 180(2)
_cell_measurement_theta_max 29.34
_cell_measurement_theta_min 1.76
_cell_volume 2427.0(4)
_computing_cell_refinement 'STOE X-AREA'
_computing_data_collection 'STOE X-AREA'
_computing_data_reduction 'STOE X-RED'
_computing_structure_refinement 'SHELXL-97 (Sheldrick, 1997)'
_computing_structure_solution 'SIR 92'
_diffrn_ambient_temperature 180(2)
_diffrn_detector 'image plate (34 cm diameter / schwenk)'
_diffrn_detector_area_resol_mean 6.67
_diffrn_detector_type STOE
_diffrn_measured_fraction_theta_full 0.978
_diffrn_measured_fraction_theta_max 0.978
_diffrn_measurement_details ' 70 frames, detector distance = 100 mm'
_diffrn_measurement_device '2-circle goniometer'
_diffrn_measurement_device_type 'STOE IPDS 2T'
_diffrn_measurement_method 'rotation method'
_diffrn_radiation_collimation '0.5 mm diameter, multiple pinhole'
_diffrn_radiation_monochromator 'plane graphite'
_diffrn_radiation_polarisn_norm 0
_diffrn_radiation_type 'Mo K\a'
_diffrn_radiation_wavelength 0.71073
_diffrn_reflns_av_R_equivalents 0.0274
_diffrn_reflns_av_sigmaI/netI 0.0445
_diffrn_reflns_limit_h_max 12
_diffrn_reflns_limit_h_min -17
_diffrn_reflns_limit_k_max 15
_diffrn_reflns_limit_k_min -17
_diffrn_reflns_limit_l_max 14
_diffrn_reflns_limit_l_min -20
_diffrn_reflns_number 6423
_diffrn_reflns_theta_full 27.99
_diffrn_reflns_theta_max 27.99
_diffrn_reflns_theta_min 1.77
_diffrn_source 'sealed X-ray tube, 12 x 0.4 mm long-fine focus'
_diffrn_source_current 40
_diffrn_source_power 2.00
_diffrn_source_voltage 50
_exptl_absorpt_coefficient_mu 3.402
_exptl_absorpt_correction_T_max 0.4294
_exptl_absorpt_correction_T_min 0.3599
_exptl_absorpt_correction_type integration
_exptl_absorpt_process_details 'STOE X-RED'
_exptl_crystal_colour colourless
_exptl_crystal_density_diffrn 1.392
_exptl_crystal_description coloum
_exptl_crystal_F_000 1032
_exptl_crystal_size_max 0.34
_exptl_crystal_size_mid 0.32
_exptl_crystal_size_min 0.30
_refine_diff_density_max 0.295
_refine_diff_density_min -0.437
_refine_diff_density_rms 0.064
_refine_ls_extinction_method none
_refine_ls_goodness_of_fit_ref 0.872
_refine_ls_hydrogen_treatment constr
_refine_ls_matrix_type full
_refine_ls_number_parameters 146
_refine_ls_number_reflns 3833
_refine_ls_number_restraints 0
_refine_ls_restrained_S_all 0.872
_refine_ls_R_factor_all 0.0448
_refine_ls_R_factor_gt 0.0257
_refine_ls_shift/su_max 0.001
_refine_ls_shift/su_mean 0.000
_refine_ls_structure_factor_coef Fsqd
_refine_ls_weighting_details 'calc w=1/[\s^2^(Fo^2^)+(0.0207P)^2^+0.0000P] where P=(Fo^2^+2Fc^2^)/3'
_refine_ls_weighting_scheme calc
_refine_ls_wR_factor_gt 0.0442
_refine_ls_wR_factor_ref 0.0468
_reflns_number_gt 2839
_reflns_number_total 3833
_reflns_threshold_expression >2sigma(I)
_cod_data_source_file ic300278v_si_002_04.cif
_cod_data_source_block 04
_cod_database_code 4329456

loop_
_symmetry_equiv_pos_as_xyz
'x, y, z'
'-y, x-y, z'
'-x+y, -x, z'
'-x, -y, -z'
'y, -x+y, -z'
'x-y, x, -z'

loop_
_atom_site_label
_atom_site_type_symbol
_atom_site_fract_x
_atom_site_fract_y
_atom_site_fract_z
_atom_site_U_iso_or_equiv
_atom_site_adp_type
_atom_site_occupancy
_atom_site_symmetry_multiplicity
_atom_site_calc_flag
_atom_site_refinement_flags
Cu1 Cu 0.3333 0.6667 0.34510(2) 0.02213(10) Uani 1 3 d S
Ga1 Ga 0.6667 0.3333 0.13832(2) 0.02236(9) Uani 1 3 d S
Se1 Se 0.785669(19) 0.520274(18) 0.206100(13) 0.02843(6) Uani 1 1 d .
P1 P 0.3333 0.6667 0.48890(6) 0.0381(2) Uani 1 3 d S
P2 P 0.37866(5) 0.53313(5) 0.29671(3) 0.02597(11) Uani 1 1 d .
C1 C 0.6667 0.3333 0.0124(2) 0.0350(9) Uani 1 3 d S
H1A H 0.7098 0.2981 -0.0079 0.052 Uiso 0.33 1 calc PR
H1B H 0.7019 0.4117 -0.0079 0.052 Uiso 0.33 1 calc PR
H1C H 0.5883 0.2902 -0.0079 0.052 Uiso 0.33 1 calc PR
C2 C 0.75307(18) 0.62606(17) 0.14467(12) 0.0248(4) Uani 1 1 d .
C3 C 0.65576(19) 0.5898(2) 0.09264(14) 0.0326(5) Uani 1 1 d .
H3 H 0.6032 0.5111 0.0863 0.039 Uiso 1 1 calc R
C4 C 0.6372(2) 0.6714(2) 0.05015(15) 0.0399(6) Uani 1 1 d .
H4 H 0.5732 0.6463 0.0149 0.048 Uiso 1 1 calc R
C5 C 0.7131(3) 0.7886(2) 0.06004(16) 0.0464(7) Uani 1 1 d .
H5 H 0.7000 0.8425 0.0320 0.056 Uiso 1 1 calc R
C6 C 0.8086(3) 0.8253(2) 0.11198(17) 0.0469(6) Uani 1 1 d .
H6 H 0.8592 0.9042 0.1196 0.056 Uiso 1 1 calc R
C7 C 0.8302(2) 0.74473(19) 0.15339(15) 0.0359(5) Uani 1 1 d .
H7 H 0.8962 0.7705 0.1867 0.043 Uiso 1 1 calc R
C8 C 0.4512(3) 0.6564(4) 0.5403(2) 0.0833(12) Uani 1 1 d .
H8A H 0.5244 0.7175 0.5200 0.125 Uiso 1 1 calc R
H8B H 0.4442 0.5827 0.5274 0.125 Uiso 1 1 calc R
H8C H 0.4467 0.6636 0.6005 0.125 Uiso 1 1 calc R
C9 C 0.3068(3) 0.3906(2) 0.34820(19) 0.0514(7) Uani 1 1 d .
H9A H 0.2245 0.3547 0.3403 0.077 Uiso 1 1 calc R
H9B H 0.3243 0.3999 0.4076 0.077 Uiso 1 1 calc R
H9C H 0.3341 0.3427 0.3236 0.077 Uiso 1 1 calc R
C10 C 0.5320(2) 0.5753(2) 0.30627(16) 0.0402(6) Uani 1 1 d .
H10A H 0.5423 0.5120 0.2888 0.060 Uiso 1 1 calc R
H10B H 0.5562 0.5946 0.3641 0.060 Uiso 1 1 calc R
H10C H 0.5779 0.6414 0.2710 0.060 Uiso 1 1 calc R
C11 C 0.3499(2) 0.4929(2) 0.18464(16) 0.0441(6) Uani 1 1 d .
H11A H 0.3756 0.4392 0.1711 0.066 Uiso 1 1 calc R
H11B H 0.3909 0.5611 0.1503 0.066 Uiso 1 1 calc R
H11C H 0.2682 0.4575 0.1739 0.066 Uiso 1 1 calc R
C1L C 0.8447(3) 0.7822(3) 0.3814(2) 0.0725(10) Uani 1 1 d .
H1L H 0.7909 0.8035 0.3591 0.109 Uiso 1 1 calc R
H2L H 0.8233 0.7055 0.3626 0.109 Uiso 1 1 calc R
H3L H 0.9215 0.8360 0.3617 0.109 Uiso 1 1 calc R
O1L O 0.8426(3) 0.7843(3) 0.46888(17) 0.1139(11) Uani 1 1 d .
H4L H 0.8545 0.8480 0.4848 0.171 Uiso 1 1 calc R

loop_
_atom_site_aniso_label
_atom_site_aniso_U_11
_atom_site_aniso_U_22
_atom_site_aniso_U_33
_atom_site_aniso_U_23
_atom_site_aniso_U_13
_atom_site_aniso_U_12
Cu1 0.02245(14) 0.02245(14) 0.0215(2) 0.000 0.000 0.01123(7)
Ga1 0.02263(12) 0.02263(12) 0.02183(18) 0.000 0.000 0.01131(6)
Se1 0.02847(12) 0.02383(11) 0.03224(11) -0.00267(9) -0.00988(9) 0.01252(9)
P1 0.0476(4) 0.0476(4) 0.0192(4) 0.000 0.000 0.0238(2)
P2 0.0269(3) 0.0247(3) 0.0292(3) 0.0011(2) 0.0019(2) 0.0150(2)
C1 0.0418(14) 0.0418(14) 0.0214(18) 0.000 0.000 0.0209(7)
C2 0.0263(10) 0.0244(10) 0.0257(10) 0.0031(8) 0.0042(8) 0.0141(9)
C3 0.0281(11) 0.0353(12) 0.0374(12) 0.0014(9) -0.0009(9) 0.0182(10)
C4 0.0407(14) 0.0515(16) 0.0379(13) 0.0068(11) -0.0009(10) 0.0309(13)
C5 0.0627(18) 0.0491(16) 0.0451(15) 0.0177(12) 0.0151(13) 0.0412(15)
C6 0.0588(17) 0.0266(12) 0.0535(16) 0.0064(11) 0.0064(13) 0.0198(13)
C7 0.0374(13) 0.0274(12) 0.0380(12) -0.0007(9) -0.0019(10) 0.0125(10)
C8 0.096(3) 0.139(4) 0.0399(16) 0.0017(19) -0.0207(17) 0.077(3)
C9 0.0544(17) 0.0365(14) 0.0687(18) 0.0158(13) 0.0202(14) 0.0268(13)
C10 0.0337(13) 0.0462(15) 0.0465(14) -0.0043(11) -0.0016(11) 0.0244(12)
C11 0.0522(16) 0.0483(15) 0.0385(13) -0.0143(11) -0.0085(11) 0.0301(13)
C1L 0.074(2) 0.098(3) 0.061(2) -0.0266(18) -0.0190(17) 0.055(2)
O1L 0.146(3) 0.137(3) 0.0582(15) -0.0176(16) 0.0022(17) 0.070(3)

loop_
_atom_type_symbol
_atom_type_description
_atom_type_scat_dispersion_real
_atom_type_scat_dispersion_imag
_atom_type_scat_source
C C 0.0033 0.0016 'International Tables Vol C Tables 4.2.6.8 and 6.1.1.4'
H H 0.0000 0.0000 'International Tables Vol C Tables 4.2.6.8 and 6.1.1.4'
P P 0.1023 0.0942 'International Tables Vol C Tables 4.2.6.8 and 6.1.1.4'
Cu Cu 0.3201 1.2651 'International Tables Vol C Tables 4.2.6.8 and 6.1.1.4'
Ga Ga 0.2307 1.6083 'International Tables Vol C Tables 4.2.6.8 and 6.1.1.4'
O O 0.0106 0.0060 'International Tables Vol C Tables 4.2.6.8 and 6.1.1.4'
Se Se -0.0929 2.2259 'International Tables Vol C Tables 4.2.6.8 and 6.1.1.4'

loop_
_exptl_crystal_face_index_h
_exptl_crystal_face_index_k
_exptl_crystal_face_index_l
_exptl_crystal_face_perp_dist
0 -1 0 0.1740
0 1 0 0.1490
1 0 0 0.1560
-1 0 0 0.1850
1 -1 0 0.1450
-1 1 0 0.1510
0 0 -1 0.1540
0 0 1 0.1780

loop_
_geom_angle_atom_site_label_1
_geom_angle_atom_site_label_2
_geom_angle_atom_site_label_3
_geom_angle
_geom_angle_site_symmetry_1
_geom_angle_site_symmetry_3
P1 Cu1 P2 109.622(17) . 3_565
P1 Cu1 P2 109.622(17) . 2_665
P2 Cu1 P2 109.320(17) 3_565 2_665
P1 Cu1 P2 109.622(17) . .
P2 Cu1 P2 109.320(17) 3_565 .
P2 Cu1 P2 109.320(17) 2_665 .
C1 Ga1 Se1 116.139(10) . 3_665
C1 Ga1 Se1 116.139(10) . .
Se1 Ga1 Se1 102.056(12) 3_665 .
C1 Ga1 Se1 116.139(10) . 2_655
Se1 Ga1 Se1 102.056(12) 3_665 2_655
Se1 Ga1 Se1 102.056(12) . 2_655
C2 Se1 Ga1 104.86(6) . .
C8 P1 C8 101.83(14) 2_665 3_565
C8 P1 C8 101.83(14) 2_665 .
C8 P1 C8 101.83(14) 3_565 .
C8 P1 Cu1 116.33(12) 2_665 .
C8 P1 Cu1 116.33(12) 3_565 .
C8 P1 Cu1 116.33(12) . .
C10 P2 C9 101.83(13) . .
C10 P2 C11 101.94(12) . .
C9 P2 C11 101.63(14) . .
C10 P2 Cu1 115.01(8) . .
C9 P2 Cu1 117.03(9) . .
C11 P2 Cu1 117.00(9) . .
C7 C2 C3 118.6(2) . .
C7 C2 Se1 118.01(16) . .
C3 C2 Se1 123.37(16) . .
C4 C3 C2 120.3(2) . .
C5 C4 C3 120.7(2) . .
C4 C5 C6 119.4(2) . .
C5 C6 C7 120.7(2) . .
C2 C7 C6 120.2(2) . .

loop_
_geom_bond_atom_site_label_1
_geom_bond_atom_site_label_2
_geom_bond_distance
_geom_bond_site_symmetry_2
Cu1 P1 2.2725(11) .
Cu1 P2 2.2770(6) 3_565
Cu1 P2 2.2770(6) 2_665
Cu1 P2 2.2770(6) .
Ga1 C1 1.990(4) .
Ga1 Se1 2.4313(3) 3_665
Ga1 Se1 2.4313(3) .
Ga1 Se1 2.4313(3) 2_655
Se1 C2 1.931(2) .
P1 C8 1.832(3) 2_665
P1 C8 1.832(3) 3_565
P1 C8 1.832(3) .
P2 C10 1.834(2) .
P2 C9 1.834(3) .
P2 C11 1.834(2) .
C2 C7 1.396(3) .
C2 C3 1.401(3) .
C3 C4 1.400(3) .
C4 C5 1.380(4) .
C5 C6 1.382(4) .
C6 C7 1.404(3) .
C1L O1L 1.384(4) .
